data_1545156
loop_
_publ_author_name
'Kumada, N.'
'Yonesaki, Y.'
'Takei, T.'
'Kinomura, N.'

_publ_section_title
;
 Crystal structures of pseudobrookite-type Mg5Nb4O15 from 293 to 1117 K
 Sample: at 378 K
;
_journal_name_full 'Journal of the Ceramic Society of Japan'
_journal_page_first 489
_journal_page_last 493
_journal_volume 117
_journal_year 2009
_chemical_formula_sum 'Mg5 Nb4 O15'
_chemical_name_common Mg5Nb4O15
_chemical_name_mineral 'Mg5Nb4O15 at 378 K'
_space_group_IT_number 63
_space_group_name_H-M_alt 'C m c m'
_symmetry_space_group_name_Hall '-C 2c 2'
_symmetry_space_group_name_H-M 'C m c m'
_cell_angle_alpha 90
_cell_angle_beta 90
_cell_angle_gamma 90
_cell_formula_units_Z 2
_cell_length_a 3.808(3)
_cell_length_b 10.055(3)
_cell_length_c 10.267(3)
_cell_volume 393.1(4)
_diffrn_ambient_temperature 378.15
_cod_data_source_file Mg5Nb4O15-378K.cif
_cod_data_source_block Mg5Nb4O15-378K
_cod_database_code 1545156

loop_
_space_group_symop_operation_xyz
'x, y, z'
'-x, -y, -z'
'-x, -y, z+1/2'
'x, y, -z+1/2'
'-x, y, -z+1/2'
'x, -y, z+1/2'
'x, -y, -z'
'-x, y, z'
'x+1/2, y+1/2, z'
'-x+1/2, -y+1/2, -z'
'-x+1/2, -y+1/2, z+1/2'
'x+1/2, y+1/2, -z+1/2'
'-x+1/2, y+1/2, -z+1/2'
'x+1/2, -y+1/2, z+1/2'
'x+1/2, -y+1/2, -z'
'-x+1/2, y+1/2, z'

loop_
_atom_site_label
_atom_site_occupancy
_atom_site_fract_x
_atom_site_fract_y
_atom_site_fract_z
_atom_site_adp_type
_atom_site_B_iso_or_equiv
_atom_site_type_symbol
M1 0.3800 0.000000 0.31260(6) 0.750000 Biso 0.790000 Nb
M1 0.6200 0.000000 0.31260(6) 0.750000 Biso 0.790000 Mg
M2 0.4740 0.000000 0.63475(4) 0.56219(4) Biso 0.895000 Nb
M2 0.5260 0.000000 0.63475(4) 0.56219(4) Biso 0.895000 Mg
O1 1.0 0.500000 0.2388(3) 0.750000 Biso 1.230000 O
O2 1.0 0.000000 0.1909(2) 0.5719(2) Biso 1.030000 O
O3 1.0 0.000000 0.4534(2) 0.8821(2) Biso 1.280000 O
